data_7011628
loop_
_publ_author_name
'Rivard, Eric'
'Lough, Alan J.'
'Manners, Ian'

_publ_section_title
;
 Synthesis, characterization and thermolysis of phosphinite--borane
 adducts: investigation of an unusual thermally-induced phenol
 elimination reaction
;
_journal_issue 15
_journal_name_full 'Journal of the Chemical Society, Dalton Transactions'
_journal_page_first 2966
_journal_paper_doi 10.1039/b202361j
_journal_year 2002
_chemical_formula_sum 'C30 H42 B O P'
_chemical_formula_weight 460.42
_space_group_IT_number 29
_symmetry_cell_setting orthorhombic
_symmetry_space_group_name_Hall 'P 2c -2ac'
_symmetry_space_group_name_H-M 'P c a 21'
_atom_sites_solution_hydrogens geom
_atom_sites_solution_primary direct
_atom_sites_solution_secondary difmap
_audit_creation_method SHELXL-97
_cell_angle_alpha 90.00
_cell_angle_beta 90.00
_cell_angle_gamma 90.00
_cell_formula_units_Z 4
_cell_length_a 18.2421(6)
_cell_length_b 12.3496(6)
_cell_length_c 12.3712(10)
_cell_measurement_reflns_used 2635
_cell_measurement_temperature 150(1)
_cell_measurement_theta_max 25.03
_cell_measurement_theta_min 2.55
_cell_volume 2787.0(3)
_computing_cell_refinement 'Denzo-SMN (Otwinowski & Minor, 1997)'
_computing_data_collection 'Collect (Nonius BV, 1997-2001)'
_computing_data_reduction 'Denzo-SMN (Otwinowski & Minor, 1997)'
_computing_molecular_graphics 'SHELXTL V5.1 (Sheldrick, 1999)'
_computing_publication_material 'SHELXTL V5.1 (Sheldrick, 1999)'
_computing_structure_refinement 'SHELXTL V5.1 (Sheldrick, 1999)'
_computing_structure_solution 'SHELXTL V5.1 (Sheldrick, 1999)'
_diffrn_ambient_temperature 150(1)
_diffrn_detector_area_resol_mean 9
_diffrn_measured_fraction_theta_full 0.989
_diffrn_measured_fraction_theta_max 0.989
_diffrn_measurement_device_type 'Nonius Kappa-CCD'
_diffrn_measurement_method '\f scans \w scans with \k offsets'
_diffrn_radiation_monochromator graphite
_diffrn_radiation_source 'fine-focus sealed tube'
_diffrn_radiation_type MoK\a
_diffrn_radiation_wavelength 0.71073
_diffrn_reflns_av_R_equivalents 0.099
_diffrn_reflns_av_sigmaI/netI 0.1403
_diffrn_reflns_limit_h_max 21
_diffrn_reflns_limit_h_min -21
_diffrn_reflns_limit_k_max 14
_diffrn_reflns_limit_k_min -14
_diffrn_reflns_limit_l_max 14
_diffrn_reflns_limit_l_min -14
_diffrn_reflns_number 14945
_diffrn_reflns_theta_full 25.03
_diffrn_reflns_theta_max 25.03
_diffrn_reflns_theta_min 2.58
_diffrn_standards_decay_% 0
_diffrn_standards_number 0
_exptl_absorpt_coefficient_mu 0.118
_exptl_absorpt_correction_T_max 0.9895
_exptl_absorpt_correction_T_min 0.9544
_exptl_absorpt_correction_type multi-scan
_exptl_absorpt_process_details 'Denzo-SMN (Otwinowski & Minor, 1997)'
_exptl_crystal_density_diffrn 1.097
_exptl_crystal_density_method 'not measured'
_exptl_crystal_description needle
_exptl_crystal_F_000 1000
_exptl_crystal_size_max 0.40
_exptl_crystal_size_mid 0.10
_exptl_crystal_size_min 0.09
_refine_diff_density_max 0.220
_refine_diff_density_min -0.219
_refine_diff_density_rms 0.050
_refine_ls_abs_structure_details 'Flack H D (1983), Acta Cryst. A39, 876-881'
_refine_ls_abs_structure_Flack 0.39(13)
_refine_ls_extinction_coef none
_refine_ls_extinction_expression none
_refine_ls_extinction_method SHELXL
_refine_ls_goodness_of_fit_ref 0.974
_refine_ls_hydrogen_treatment mixed
_refine_ls_matrix_type full
_refine_ls_number_parameters 321
_refine_ls_number_reflns 4606
_refine_ls_number_restraints 1
_refine_ls_restrained_S_all 0.974
_refine_ls_R_factor_all 0.1309
_refine_ls_R_factor_gt 0.0592
_refine_ls_shift/su_max 0.000
_refine_ls_shift/su_mean 0.000
_refine_ls_structure_factor_coef Fsqd
_refine_ls_weighting_details 'calc w=1/[\s^2^(Fo^2^)+(0.0464P)^2^] where P=(Fo^2^+2Fc^2^)/3'
_refine_ls_weighting_scheme calc
_refine_ls_wR_factor_gt 0.1035
_refine_ls_wR_factor_ref 0.1234
_reflns_number_gt 2759
_reflns_number_total 4606
_reflns_threshold_expression >2sigma(I)
_cod_data_source_file b202361j.txt
_cod_data_source_block k00288a
_cod_depositor_comments
;
 Removing duplicate rows from the ATOM_TYPE loop.

 Antanas Vaitkus,
 2018-08-07

The following automatic conversions were performed:
'_symmetry_cell_setting' value 'Orthorhombic' changed to 'orthorhombic'
according to '/home/saulius/struct/CIF-dictionaries/cif_core.dic'
dictionary named 'cif_core.dic' version 2.4.1 from 2010-06-29.

Automatic conversion script
Id: cif_fix_enum 1527 2010-12-29 10:47:43Z saulius 
;
_cod_original_sg_symbol_H-M Pca21
_cod_original_formula_sum 'C30 H3 H39 B O P'
_cod_database_code 7011628

loop_
_symmetry_equiv_pos_as_xyz
'x, y, z'
'-x, -y, z+1/2'
'x+1/2, -y, z'
'-x+1/2, y, z+1/2'

loop_
_atom_site_label
_atom_site_type_symbol
_atom_site_fract_x
_atom_site_fract_y
_atom_site_fract_z
_atom_site_U_iso_or_equiv
_atom_site_adp_type
_atom_site_occupancy
_atom_site_symmetry_multiplicity
_atom_site_calc_flag
_atom_site_refinement_flags
_atom_site_disorder_assembly
_atom_site_disorder_group
P1 P 0.04888(6) 0.33954(7) 0.04195(8) 0.0298(3) Uani 1 1 d . . .
O1 O -0.01826(14) 0.30513(17) 0.12171(18) 0.0291(7) Uani 1 1 d . . .
B1 B 0.0418(3) 0.2857(4) -0.1030(4) 0.0415(14) Uani 1 1 d . . .
C1 C -0.0812(2) 0.2503(3) 0.0773(3) 0.0260(9) Uani 1 1 d . . .
C2 C -0.0789(2) 0.1367(3) 0.0706(3) 0.0263(10) Uani 1 1 d . . .
C3 C -0.1296(2) 0.0895(3) 0.0007(3) 0.0303(10) Uani 1 1 d . . .
H3A H -0.1276 0.0134 -0.0098 0.036 Uiso 1 1 calc R . .
C4 C -0.1830(2) 0.1481(3) -0.0546(3) 0.0293(10) Uani 1 1 d . . .
C5 C -0.1896(2) 0.2568(3) -0.0277(3) 0.0317(10) Uani 1 1 d . . .
H5A H -0.2296 0.2963 -0.0571 0.038 Uiso 1 1 calc R . .
C6 C -0.1409(2) 0.3115(2) 0.0402(3) 0.0278(9) Uani 1 1 d . . .
C7 C -0.0280(2) 0.0605(3) 0.1359(3) 0.0285(10) Uani 1 1 d . . .
C8 C 0.0436(2) 0.0370(3) 0.0763(3) 0.0346(11) Uani 1 1 d . . .
H8A H 0.0729 -0.0145 0.1183 0.052 Uiso 1 1 calc R . .
H8B H 0.0711 0.1045 0.0670 0.052 Uiso 1 1 calc R . .
H8C H 0.0326 0.0059 0.0052 0.052 Uiso 1 1 calc R . .
C9 C -0.0121(2) 0.1055(3) 0.2490(3) 0.0385(11) Uani 1 1 d . . .
H9A H 0.0162 0.0523 0.2904 0.058 Uiso 1 1 calc R . .
H9B H -0.0584 0.1204 0.2863 0.058 Uiso 1 1 calc R . .
H9C H 0.0162 0.1727 0.2426 0.058 Uiso 1 1 calc R . .
C10 C -0.0661(3) -0.0504(3) 0.1538(3) 0.0428(12) Uani 1 1 d . . .
H10A H -0.0384 -0.0925 0.2071 0.064 Uiso 1 1 calc R . .
H10B H -0.0678 -0.0902 0.0853 0.064 Uiso 1 1 calc R . .
H10C H -0.1161 -0.0386 0.1803 0.064 Uiso 1 1 calc R . .
C11 C -0.2344(2) 0.0934(3) -0.1369(3) 0.0322(10) Uani 1 1 d . . .
C12 C -0.2747(3) 0.1745(4) -0.2068(4) 0.0665(18) Uani 1 1 d . . .
H12A H -0.3102 0.2142 -0.1626 0.100 Uiso 1 1 calc R . .
H12B H -0.3005 0.1362 -0.2649 0.100 Uiso 1 1 calc R . .
H12C H -0.2395 0.2255 -0.2383 0.100 Uiso 1 1 calc R . .
C13 C -0.1885(3) 0.0244(5) -0.2144(4) 0.0850(19) Uani 1 1 d . . .
H13A H -0.2207 -0.0092 -0.2682 0.127 Uiso 1 1 calc R . .
H13B H -0.1629 -0.0321 -0.1735 0.127 Uiso 1 1 calc R . .
H13C H -0.1525 0.0705 -0.2510 0.127 Uiso 1 1 calc R . .
C14 C -0.2893(3) 0.0244(4) -0.0780(4) 0.0787(18) Uani 1 1 d . . .
H14A H -0.3169 0.0694 -0.0270 0.118 Uiso 1 1 calc R . .
H14B H -0.2637 -0.0330 -0.0384 0.118 Uiso 1 1 calc R . .
H14C H -0.3232 -0.0082 -0.1303 0.118 Uiso 1 1 calc R . .
C15 C -0.1606(2) 0.4292(3) 0.0710(3) 0.0306(10) Uani 1 1 d . . .
C16 C -0.1284(2) 0.4650(3) 0.1788(3) 0.0429(12) Uani 1 1 d . . .
H16A H -0.0748 0.4653 0.1742 0.064 Uiso 1 1 calc R . .
H16B H -0.1440 0.4147 0.2357 0.064 Uiso 1 1 calc R . .
H16C H -0.1458 0.5380 0.1961 0.064 Uiso 1 1 calc R . .
C17 C -0.1369(3) 0.5064(3) -0.0191(4) 0.0473(12) Uani 1 1 d . . .
H17A H -0.0839 0.5000 -0.0305 0.071 Uiso 1 1 calc R . .
H17B H -0.1488 0.5810 0.0016 0.071 Uiso 1 1 calc R . .
H17C H -0.1627 0.4878 -0.0860 0.071 Uiso 1 1 calc R . .
C18 C -0.2441(2) 0.4409(3) 0.0833(4) 0.0465(12) Uani 1 1 d . . .
H18A H -0.2558 0.5142 0.1081 0.070 Uiso 1 1 calc R . .
H18B H -0.2619 0.3880 0.1362 0.070 Uiso 1 1 calc R . .
H18C H -0.2677 0.4278 0.0134 0.070 Uiso 1 1 calc R . .
C19 C 0.1297(2) 0.2997(3) 0.1158(3) 0.0296(10) Uani 1 1 d . . .
C20 C 0.1383(3) 0.3131(3) 0.2276(3) 0.0390(11) Uani 1 1 d . . .
H20A H 0.0983 0.3390 0.2695 0.047 Uiso 1 1 calc R . .
C21 C 0.2033(3) 0.2893(3) 0.2772(3) 0.0444(12) Uani 1 1 d . . .
H21A H 0.2082 0.2993 0.3530 0.053 Uiso 1 1 calc R . .
C22 C 0.2623(3) 0.2506(3) 0.2172(4) 0.0442(12) Uani 1 1 d . . .
H22A H 0.3075 0.2348 0.2520 0.053 Uiso 1 1 calc R . .
C23 C 0.2551(2) 0.2353(3) 0.1074(4) 0.0402(11) Uani 1 1 d . . .
H23A H 0.2951 0.2083 0.0663 0.048 Uiso 1 1 calc R . .
C24 C 0.1892(2) 0.2595(3) 0.0574(3) 0.0347(10) Uani 1 1 d . . .
H24A H 0.1844 0.2484 -0.0182 0.042 Uiso 1 1 calc R . .
C25 C 0.0540(2) 0.4857(3) 0.0444(4) 0.0314(9) Uani 1 1 d . . .
C26 C 0.0566(2) 0.5408(3) -0.0551(3) 0.0408(12) Uani 1 1 d . . .
H26A H 0.0554 0.5004 -0.1204 0.049 Uiso 1 1 calc R . .
C27 C 0.0607(3) 0.6524(4) -0.0597(4) 0.0507(14) Uani 1 1 d . . .
H27A H 0.0626 0.6881 -0.1277 0.061 Uiso 1 1 calc R . .
C28 C 0.0621(2) 0.7115(3) 0.0340(4) 0.0537(13) Uani 1 1 d . . .
H28A H 0.0641 0.7883 0.0309 0.064 Uiso 1 1 calc R . .
C29 C 0.0607(3) 0.6600(3) 0.1331(4) 0.0497(14) Uani 1 1 d . . .
H29A H 0.0617 0.7014 0.1978 0.060 Uiso 1 1 calc R . .
C30 C 0.0578(2) 0.5475(3) 0.1381(3) 0.0381(11) Uani 1 1 d . . .
H30A H 0.0583 0.5125 0.2064 0.046 Uiso 1 1 calc R . .
H1 H 0.099(2) 0.319(2) -0.151(3) 0.045(11) Uiso 1 1 d . . .
H2 H 0.044(2) 0.195(3) -0.097(3) 0.051(12) Uiso 1 1 d . . .
H3 H -0.009(2) 0.325(3) -0.130(3) 0.041(11) Uiso 1 1 d . . .

loop_
_atom_site_aniso_label
_atom_site_aniso_U_11
_atom_site_aniso_U_22
_atom_site_aniso_U_33
_atom_site_aniso_U_23
_atom_site_aniso_U_13
_atom_site_aniso_U_12
P1 0.0301(6) 0.0302(5) 0.0290(6) 0.0014(5) 0.0015(6) 0.0007(5)
O1 0.0291(18) 0.0293(14) 0.0290(15) 0.0027(11) -0.0008(14) -0.0048(13)
B1 0.043(4) 0.047(3) 0.035(3) -0.003(2) 0.004(3) 0.008(3)
C1 0.021(2) 0.030(2) 0.027(2) -0.0019(17) -0.0007(19) -0.004(2)
C2 0.025(2) 0.030(2) 0.024(2) 0.0007(16) 0.0019(18) -0.0003(19)
C3 0.030(3) 0.025(2) 0.036(2) -0.0014(18) 0.005(2) 0.003(2)
C4 0.025(3) 0.031(2) 0.033(2) -0.0049(19) 0.004(2) -0.004(2)
C5 0.029(3) 0.034(2) 0.032(2) 0.0026(18) 0.002(2) 0.000(2)
C6 0.027(2) 0.027(2) 0.029(2) 0.003(2) -0.005(2) 0.0009(18)
C7 0.027(3) 0.030(2) 0.029(2) 0.0012(17) 0.000(2) 0.0031(19)
C8 0.029(3) 0.033(2) 0.041(3) 0.0033(17) -0.001(2) 0.0044(19)
C9 0.043(3) 0.033(2) 0.040(3) 0.0045(19) -0.003(2) 0.004(2)
C10 0.047(3) 0.034(2) 0.047(3) 0.0125(19) 0.000(2) -0.001(2)
C11 0.032(3) 0.029(2) 0.036(2) -0.0041(19) -0.005(2) 0.002(2)
C12 0.076(5) 0.058(3) 0.065(3) 0.000(2) -0.040(3) -0.006(3)
C13 0.054(4) 0.121(5) 0.079(4) -0.060(4) -0.017(3) 0.017(4)
C14 0.070(4) 0.096(4) 0.070(4) 0.016(3) -0.021(3) -0.052(3)
C15 0.027(3) 0.025(2) 0.040(3) -0.0026(17) -0.002(2) 0.0005(18)
C16 0.040(3) 0.037(2) 0.052(3) -0.018(2) -0.004(2) 0.006(2)
C17 0.053(4) 0.032(2) 0.058(3) 0.006(2) -0.002(3) 0.003(2)
C18 0.040(3) 0.038(2) 0.062(3) -0.011(2) -0.001(2) 0.006(2)
C19 0.030(3) 0.023(2) 0.035(3) 0.0000(18) -0.002(2) -0.0004(19)
C20 0.043(3) 0.044(3) 0.030(3) -0.0057(19) -0.003(2) 0.009(2)
C21 0.045(4) 0.051(3) 0.037(3) -0.004(2) -0.012(3) 0.011(3)
C22 0.035(3) 0.034(2) 0.064(3) 0.005(2) -0.019(3) 0.001(2)
C23 0.025(3) 0.041(3) 0.054(3) 0.004(2) 0.001(2) 0.002(2)
C24 0.036(3) 0.031(2) 0.037(3) -0.0005(19) -0.002(3) -0.0011(19)
C25 0.025(2) 0.0310(19) 0.038(2) 0.007(2) 0.002(2) 0.0008(18)
C26 0.040(4) 0.041(3) 0.041(3) 0.002(2) 0.009(2) 0.002(2)
C27 0.051(4) 0.037(3) 0.065(4) 0.016(2) 0.016(3) 0.005(2)
C28 0.067(4) 0.025(2) 0.070(3) -0.002(3) 0.026(3) -0.002(2)
C29 0.059(4) 0.035(3) 0.055(3) -0.006(2) 0.027(3) -0.005(2)
C30 0.046(3) 0.034(2) 0.034(3) -0.004(2) 0.010(2) -0.005(2)

loop_
_atom_type_symbol
_atom_type_description
_atom_type_scat_dispersion_real
_atom_type_scat_dispersion_imag
_atom_type_scat_source
C C 0.0033 0.0016 'International Tables Vol C Tables 4.2.6.8 and 6.1.1.4'
H H 0.0000 0.0000 'International Tables Vol C Tables 4.2.6.8 and 6.1.1.4'
B B 0.0013 0.0007 'International Tables Vol C Tables 4.2.6.8 and 6.1.1.4'
O O 0.0106 0.0060 'International Tables Vol C Tables 4.2.6.8 and 6.1.1.4'
P P 0.1023 0.0942 'International Tables Vol C Tables 4.2.6.8 and 6.1.1.4'

loop_
_geom_angle_atom_site_label_1
_geom_angle_atom_site_label_2
_geom_angle_atom_site_label_3
_geom_angle
_geom_angle_site_symmetry_1
_geom_angle_site_symmetry_3
_geom_angle_publ_flag
O1 P1 C19 103.68(16) . . ?
O1 P1 C25 106.81(16) . . ?
C19 P1 C25 102.82(17) . . ?
O1 P1 B1 115.2(2) . . ?
C19 P1 B1 115.7(2) . . ?
C25 P1 B1 111.5(2) . . ?
C1 O1 P1 119.4(2) . . ?
H3 B1 H2 120(3) . . ?
H3 B1 H1 114(3) . . ?
H2 B1 H1 109(2) . . ?
H3 B1 P1 101.0(18) . . ?
H2 B1 P1 106.6(19) . . ?
H1 B1 P1 105.5(16) . . ?
C6 C1 C2 122.8(3) . . ?
C6 C1 O1 119.3(3) . . ?
C2 C1 O1 117.8(3) . . ?
C3 C2 C1 115.7(3) . . ?
C3 C2 C7 117.8(3) . . ?
C1 C2 C7 126.4(3) . . ?
C4 C3 C2 123.5(3) . . ?
C5 C4 C3 116.4(3) . . ?
C5 C4 C11 122.0(4) . . ?
C3 C4 C11 121.5(3) . . ?
C4 C5 C6 123.8(4) . . ?
C5 C6 C1 115.4(3) . . ?
C5 C6 C15 117.1(3) . . ?
C1 C6 C15 127.4(3) . . ?
C8 C7 C9 110.3(3) . . ?
C8 C7 C2 112.1(3) . . ?
C9 C7 C2 111.6(3) . . ?
C8 C7 C10 106.5(3) . . ?
C9 C7 C10 106.0(3) . . ?
C2 C7 C10 110.0(3) . . ?
C14 C11 C12 109.1(4) . . ?
C14 C11 C13 110.7(4) . . ?
C12 C11 C13 106.0(4) . . ?
C14 C11 C4 109.5(3) . . ?
C12 C11 C4 112.5(3) . . ?
C13 C11 C4 109.0(4) . . ?
C16 C15 C17 110.4(3) . . ?
C16 C15 C18 105.5(3) . . ?
C17 C15 C18 107.1(3) . . ?
C16 C15 C6 113.5(3) . . ?
C17 C15 C6 110.0(3) . . ?
C18 C15 C6 110.1(3) . . ?
C24 C19 C20 117.8(4) . . ?
C24 C19 P1 118.1(3) . . ?
C20 C19 P1 124.0(3) . . ?
C21 C20 C19 120.9(4) . . ?
C20 C21 C22 120.3(4) . . ?
C23 C22 C21 120.0(4) . . ?
C22 C23 C24 119.5(4) . . ?
C23 C24 C19 121.4(4) . . ?
C30 C25 C26 117.5(3) . . ?
C30 C25 P1 124.4(3) . . ?
C26 C25 P1 118.1(3) . . ?
C27 C26 C25 121.4(4) . . ?
C28 C27 C26 119.8(4) . . ?
C27 C28 C29 120.4(3) . . ?
C28 C29 C30 120.0(4) . . ?
C25 C30 C29 120.9(4) . . ?

loop_
_geom_bond_atom_site_label_1
_geom_bond_atom_site_label_2
_geom_bond_distance
_geom_bond_site_symmetry_2
_geom_bond_publ_flag
P1 O1 1.629(3) . ?
P1 C19 1.804(4) . ?
P1 C25 1.807(3) . ?
P1 B1 1.917(5) . ?
O1 C1 1.442(4) . ?
B1 H3 1.10(4) . ?
B1 H2 1.12(4) . ?
B1 H1 1.27(4) . ?
C1 C6 1.402(5) . ?
C1 C2 1.406(5) . ?
C2 C3 1.394(5) . ?
C2 C7 1.550(5) . ?
C3 C4 1.392(5) . ?
C4 C5 1.389(5) . ?
C4 C11 1.540(5) . ?
C5 C6 1.397(5) . ?
C6 C15 1.545(5) . ?
C7 C8 1.527(5) . ?
C7 C9 1.534(5) . ?
C7 C10 1.551(5) . ?
C11 C14 1.504(6) . ?
C11 C12 1.515(5) . ?
C11 C13 1.531(6) . ?
C15 C16 1.523(5) . ?
C15 C17 1.529(5) . ?
C15 C18 1.538(6) . ?
C19 C24 1.394(5) . ?
C19 C20 1.401(5) . ?
C20 C21 1.366(6) . ?
C21 C22 1.392(6) . ?
C22 C23 1.377(6) . ?
C23 C24 1.385(5) . ?
C25 C30 1.389(5) . ?
C25 C26 1.407(5) . ?
C26 C27 1.382(5) . ?
C27 C28 1.370(6) . ?
C28 C29 1.380(6) . ?
C29 C30 1.393(5) . ?
